data_1574678
loop_
_publ_author_name
'Zhang, Jing'
'Liu, Yuxiao'
'Wang, Fangyan'
'Gong, Pifu'
'Li, Zhaoyi'
'Zhang, Xinyuan'
'Liang, Fei'
'Guo, Shu'
'Hu, Zhanggui'
'Wu, Yicheng'

_publ_section_title
;
 &#x201C;Three functions in one&#x201D;: multifunctional rare-earth
 cyamelurates with magnetism, luminescence, and giant optical nonlinearity
;
_journal_issue 24
_journal_name_full 'Chemical Science'
_journal_page_first 10983
_journal_page_last 10989
_journal_paper_doi 10.1039/D5SC01230A
_journal_volume 16
_journal_year 2025
_chemical_formula_moiety 'C12 H15 Gd N14 O12, 4(H2 O)'
_chemical_formula_sum 'C12 H23 Gd N14 O16'
_chemical_formula_weight 776.69
_space_group_crystal_system orthorhombic
_space_group_IT_number 43
_space_group_name_Hall 'F 2 -2d'
_space_group_name_H-M_alt 'F d d 2'
_atom_sites_solution_hydrogens mixed
_audit_creation_date 2024-06-06
_audit_creation_method
;
Olex2 1.2
(compiled 2017.08.10 svn.r3458 for OlexSys, GUI svn.r5381)
;
_audit_update_record
;
2024-09-19 deposited with the CCDC.	2025-05-06 downloaded from the CCDC.
;
_cell_angle_alpha 90
_cell_angle_beta 90
_cell_angle_gamma 90
_cell_formula_units_Z 8
_cell_length_a 67.4247(14)
_cell_length_b 6.14740(10)
_cell_length_c 11.6319(3)
_cell_measurement_reflns_used 9888
_cell_measurement_temperature 273.15
_cell_measurement_theta_max 24.94
_cell_measurement_theta_min 2.42
_cell_volume 4821.27(18)
_computing_cell_refinement 'SAINT V8.40B (?, 2016)'
_computing_data_reduction 'SAINT V8.40B (?, 2016)'
_computing_molecular_graphics 'Olex2 (Dolomanov et al., 2009)'
_computing_publication_material 'Olex2 (Dolomanov et al., 2009)'
_computing_structure_refinement 'ShelXL (Sheldrick, 2015)'
_computing_structure_solution 'SHELXT 2018/2 (Sheldrick, 2018)'
_diffrn_ambient_temperature 273.15
_diffrn_measured_fraction_theta_full 0.999
_diffrn_measured_fraction_theta_max 0.999
_diffrn_measurement_device_type 'Bruker APEX-II CCD'
_diffrn_measurement_method '\f and \w scans'
_diffrn_radiation_type MoK\a
_diffrn_radiation_wavelength 0.71073
_diffrn_reflns_av_R_equivalents 0.0681
_diffrn_reflns_av_unetI/netI 0.0341
_diffrn_reflns_Laue_measured_fraction_full 0.999
_diffrn_reflns_Laue_measured_fraction_max 0.999
_diffrn_reflns_limit_h_max 86
_diffrn_reflns_limit_h_min -86
_diffrn_reflns_limit_k_max 7
_diffrn_reflns_limit_k_min -7
_diffrn_reflns_limit_l_max 14
_diffrn_reflns_limit_l_min -14
_diffrn_reflns_number 33858
_diffrn_reflns_point_group_measured_fraction_full 0.998
_diffrn_reflns_point_group_measured_fraction_max 0.998
_diffrn_reflns_theta_full 25.242
_diffrn_reflns_theta_max 27.139
_diffrn_reflns_theta_min 2.417
_diffrn_standards_number 0
_exptl_absorpt_coefficient_mu 2.862
_exptl_absorpt_correction_T_max 0.3651
_exptl_absorpt_correction_T_min 0.1821
_exptl_absorpt_correction_type none
_exptl_absorpt_process_details
;
SADABS-2016/2 (Bruker,2016/2) was used for absorption correction.
wR2(int) was 0.1310 before and 0.0821 after correction.
The Ratio of minimum to maximum transmission is 0.4988.
The \l/2 correction factor is Not present.
;
_exptl_crystal_density_diffrn 2.140
_exptl_crystal_description bulk
_exptl_crystal_F_000 3080
_refine_diff_density_max 1.235
_refine_diff_density_min -1.322
_refine_diff_density_rms 0.281
_refine_ls_abs_structure_details
;
 Flack x determined using 1076 quotients [(I+)-(I-)]/[(I+)+(I-)]
 (Parsons, Flack and Wagner, Acta Cryst. B69 (2013) 249-259).
;
_refine_ls_abs_structure_Flack -0.018(13)
_refine_ls_extinction_method none
_refine_ls_goodness_of_fit_ref 1.130
_refine_ls_hydrogen_treatment constr
_refine_ls_matrix_type full
_refine_ls_number_parameters 199
_refine_ls_number_reflns 2666
_refine_ls_number_restraints 5
_refine_ls_restrained_S_all 1.162
_refine_ls_R_factor_all 0.0645
_refine_ls_R_factor_gt 0.0566
_refine_ls_shift/su_max 0.000
_refine_ls_shift/su_mean 0.000
_refine_ls_structure_factor_coef Fsqd
_refine_ls_weighting_details 'w=1/[\s^2^(Fo^2^)+(0.1280P)^2^+55.9856P] where P=(Fo^2^+2Fc^2^)/3'
_refine_ls_weighting_scheme calc
_refine_ls_wR_factor_gt 0.1732
_refine_ls_wR_factor_ref 0.1808
_reflns_Friedel_coverage 0.906
_reflns_Friedel_fraction_full 0.996
_reflns_Friedel_fraction_max 0.996
_reflns_number_gt 2400
_reflns_number_total 2666
_reflns_threshold_expression 'I > 2\s(I)'
_cod_data_source_file d5sc01230a2.cif
_cod_data_source_block 333_CCDC1
_cod_depositor_comments 'Adding full bibliography for 1574676--1574678.cif.'
_cod_database_code 1574678
_shelx_shelxl_version_number 2016/4
_shelx_space_group_comment
;
The symmetry employed for this shelxl refinement is uniquely defined
by the following loop, which should always be used as a source of
symmetry information in preference to the above space-group names.
They are only intended as comments.
;
_olex2_refinement_description
;
1. Fixed Uiso
 At 1.2 times of:
  All N(H) groups
 At 1.5 times of:
  All O(H,H) groups
2. Restrained distances
 O6-H6A = O6-H6B
 0.85 with sigma of 0.01
 O6-H6B = O6-H6A
 0.85 with sigma of 0.01
3. Others
 Fixed Sof: H5(0.5)
4.a Riding coordinates:
 O6(H6A,H6B), O4(H4A,H4B), O8(H8A,H8B)
4.b Free rotating group:
 O7(H7A,H7B)
4.c Rotating group:
 O5(H5A,H5B)
4.d Aromatic/amide H refined with riding coordinates:
 N6(H6), N5(H5)
;
_olex2_submission_special_instructions 'No special instructions were received'

loop_
_space_group_symop_operation_xyz
'x, y, z'
'-x, -y, z'
'x+1/4, -y+1/4, z+1/4'
'-x+1/4, y+1/4, z+1/4'
'x, y+1/2, z+1/2'
'-x, -y+1/2, z+1/2'
'x+1/4, -y+3/4, z+3/4'
'-x+1/4, y+3/4, z+3/4'
'x+1/2, y, z+1/2'
'-x+1/2, -y, z+1/2'
'x+3/4, -y+1/4, z+3/4'
'-x+3/4, y+1/4, z+3/4'
'x+1/2, y+1/2, z'
'-x+1/2, -y+1/2, z'
'x+3/4, -y+3/4, z+1/4'
'-x+3/4, y+3/4, z+1/4'

loop_
_atom_site_label
_atom_site_type_symbol
_atom_site_fract_x
_atom_site_fract_y
_atom_site_fract_z
_atom_site_U_iso_or_equiv
_atom_site_adp_type
_atom_site_occupancy
_atom_site_site_symmetry_order
_atom_site_calc_flag
_atom_site_refinement_flags_posn
_atom_site_refinement_flags_adp
_atom_site_refinement_flags_occupancy
_atom_site_disorder_assembly
_atom_site_disorder_group
Gd1 Gd 0.500000 0.500000 0.35840(12) 0.0307(3) Uani 1 2 d S T P . .
N4 N 0.57702(13) 0.3907(15) 0.6201(9) 0.0109(18) Uani 1 1 d . . . . .
N3 N 0.55968(15) 0.0752(18) 0.6743(10) 0.018(2) Uani 1 1 d . . . . .
O2 O 0.57644(14) -0.1605(15) 0.7935(9) 0.0228(19) Uani 1 1 d . . . . .
O3 O 0.62536(13) 0.7538(17) 0.618(2) 0.023(2) Uani 1 1 d . . . . .
N6 N 0.59247(14) 0.1437(16) 0.7383(9) 0.0143(19) Uani 1 1 d . . . . .
H6 H 0.602385 0.102791 0.779514 0.017 Uiso 1 1 calc R . . . .
N2 N 0.56205(15) 0.6445(18) 0.4941(10) 0.018(2) Uani 1 1 d . . . . .
O1 O 0.53173(16) 0.567(2) 0.4318(11) 0.035(2) Uani 1 1 d . . . . .
N5 N 0.59425(16) 0.6931(18) 0.5569(10) 0.016(2) Uani 1 1 d . . . . .
H5 H 0.594914 0.810219 0.516635 0.019 Uiso 0.5 1 calc R . . . .
N1 N 0.54493(16) 0.3210(19) 0.5511(10) 0.020(2) Uani 1 1 d . . . . .
O6 O 0.48734(19) 0.169(2) 0.2697(12) 0.042(3) Uani 1 1 d D . . . .
H6A H 0.475694 0.170822 0.265862 0.063 Uiso 1 1 d DR . . . .
H6B H 0.485904 0.092472 0.323242 0.063 Uiso 1 1 d DR . . . .
O5 O 0.47733(16) 0.6368(19) 0.2068(13) 0.044(3) Uani 1 1 d . . . . .
H5A H 0.466472 0.557639 0.203164 0.065 Uiso 1 1 d GR . . . .
H5B H 0.472944 0.767924 0.224000 0.065 Uiso 1 1 d GR . . . .
C2 C 0.56028(16) 0.256(2) 0.618(2) 0.012(2) Uani 1 1 d . . . . .
C1 C 0.5461(2) 0.509(2) 0.4919(12) 0.020(3) Uani 1 1 d . . . . .
N7 N 0.61028(15) 0.4443(18) 0.6817(9) 0.0162(19) Uani 1 1 d . . . . .
C3 C 0.57706(16) 0.5792(18) 0.5533(10) 0.011(2) Uani 1 1 d . . . . .
O4 O 0.4952(3) 0.778(3) 0.5046(14) 0.052(4) Uani 1 1 d . . . . .
H4A H 0.498501 0.737475 0.581531 0.078 Uiso 1 1 d R . . . .
H4B H 0.480971 0.826045 0.519691 0.078 Uiso 1 1 d R . . . .
C6 C 0.61056(16) 0.6367(18) 0.6192(11) 0.014(2) Uani 1 1 d . . . . .
C4 C 0.5754(2) 0.0131(19) 0.7358(12) 0.018(2) Uani 1 1 d . . . . .
C5 C 0.59389(17) 0.332(2) 0.6782(10) 0.013(2) Uani 1 1 d . . . . .
O7 O 0.4512(3) 0.017(2) 0.3257(13) 0.048(4) Uani 1 1 d . . . . .
H7A H 0.440191 0.008368 0.290431 0.071 Uiso 1 1 d G . . . .
H7B H 0.449040 -0.041775 0.390542 0.071 Uiso 1 1 d G . . . .
O8 O 0.59810(13) 1.0938(16) 0.4566(9) 0.024(2) Uani 1 1 d . . . . .
H8A H 0.609576 1.095664 0.427367 0.036 Uiso 1 1 d R . . . .
H8B H 0.591536 1.187214 0.418737 0.036 Uiso 1 1 d R . . . .

loop_
_atom_site_aniso_label
_atom_site_aniso_U_11
_atom_site_aniso_U_22
_atom_site_aniso_U_33
_atom_site_aniso_U_23
_atom_site_aniso_U_13
_atom_site_aniso_U_12
Gd1 0.0210(5) 0.0375(5) 0.0334(5) 0.000 0.000 -0.0018(5)
N4 0.011(4) 0.008(4) 0.014(5) 0.001(4) -0.003(4) -0.002(3)
N3 0.016(5) 0.011(4) 0.026(5) 0.003(4) -0.003(4) -0.004(4)
O2 0.027(5) 0.009(4) 0.033(5) 0.008(4) -0.002(4) -0.005(4)
O3 0.013(3) 0.024(4) 0.033(7) 0.003(4) 0.001(6) -0.008(4)
N6 0.010(4) 0.015(5) 0.018(5) 0.006(4) -0.004(4) -0.003(4)
N2 0.013(4) 0.020(5) 0.021(5) 0.003(4) -0.004(4) -0.001(4)
O1 0.020(5) 0.043(6) 0.042(6) 0.016(5) -0.013(5) -0.006(5)
N5 0.014(5) 0.014(5) 0.021(5) 0.003(4) -0.002(4) -0.004(4)
N1 0.010(4) 0.022(5) 0.027(5) 0.005(5) -0.006(4) -0.001(4)
O6 0.035(6) 0.032(6) 0.059(8) -0.004(6) 0.010(5) 0.002(5)
O5 0.023(5) 0.029(6) 0.079(10) 0.010(6) -0.012(6) -0.012(4)
C2 0.008(4) 0.016(4) 0.012(7) -0.004(4) 0.001(6) 0.001(4)
C1 0.011(6) 0.026(7) 0.022(6) -0.004(5) 0.000(5) 0.002(4)
N7 0.013(5) 0.017(5) 0.019(5) 0.002(4) -0.003(4) -0.004(4)
C3 0.013(5) 0.010(5) 0.011(5) 0.004(5) 0.002(4) 0.003(4)
O4 0.046(8) 0.059(9) 0.051(8) -0.011(7) 0.012(7) -0.016(7)
C6 0.012(5) 0.015(5) 0.014(5) 0.001(4) 0.002(4) -0.005(4)
C4 0.016(6) 0.017(6) 0.020(6) -0.002(5) 0.005(5) -0.004(4)
C5 0.009(5) 0.015(5) 0.014(5) -0.001(5) 0.000(4) -0.001(4)
O7 0.052(8) 0.031(7) 0.060(11) 0.004(6) 0.001(6) -0.014(5)
O8 0.018(4) 0.022(5) 0.031(5) 0.008(4) 0.009(4) 0.000(4)

loop_
_atom_type_symbol
_atom_type_description
_atom_type_scat_dispersion_real
_atom_type_scat_dispersion_imag
_atom_type_scat_source
C C 0.0033 0.0016 'International Tables Vol C Tables 4.2.6.8 and 6.1.1.4'
H H 0.0000 0.0000 'International Tables Vol C Tables 4.2.6.8 and 6.1.1.4'
Gd Gd -0.1653 3.9035 'International Tables Vol C Tables 4.2.6.8 and 6.1.1.4'
N N 0.0061 0.0033 'International Tables Vol C Tables 4.2.6.8 and 6.1.1.4'
O O 0.0106 0.0060 'International Tables Vol C Tables 4.2.6.8 and 6.1.1.4'

loop_
_geom_angle_atom_site_label_1
_geom_angle_atom_site_label_2
_geom_angle_atom_site_label_3
_geom_angle
_geom_angle_site_symmetry_1
_geom_angle_site_symmetry_3
_geom_angle_publ_flag
O1 Gd1 O1 137.2(6) . 2_665 ?
O1 Gd1 O6 128.4(4) 2_665 2_665 ?
O1 Gd1 O6 71.8(4) 2_665 . ?
O1 Gd1 O6 71.8(4) . 2_665 ?
O1 Gd1 O6 128.4(4) . . ?
O1 Gd1 O5 139.8(4) . . ?
O1 Gd1 O5 139.8(4) 2_665 2_665 ?
O1 Gd1 O5 75.8(4) . 2_665 ?
O1 Gd1 O5 75.8(4) 2_665 . ?
O1 Gd1 O4 75.3(5) 2_665 . ?
O1 Gd1 O4 75.2(5) 2_665 2_665 ?
O1 Gd1 O4 75.3(5) . 2_665 ?
O1 Gd1 O4 75.2(5) . . ?
O6 Gd1 O6 129.9(7) 2_665 . ?
O6 Gd1 O5 68.4(4) . 2_665 ?
O6 Gd1 O5 76.5(4) . . ?
O6 Gd1 O5 68.4(4) 2_665 . ?
O6 Gd1 O5 76.5(4) 2_665 2_665 ?
O6 Gd1 O4 75.9(5) 2_665 . ?
O6 Gd1 O4 75.9(5) . 2_665 ?
O6 Gd1 O4 146.7(5) 2_665 2_665 ?
O6 Gd1 O4 146.7(5) . . ?
O5 Gd1 O5 89.4(7) 2_665 . ?
O4 Gd1 O5 144.8(4) 2_665 . ?
O4 Gd1 O5 100.1(6) 2_665 2_665 ?
O4 Gd1 O5 144.8(4) . 2_665 ?
O4 Gd1 O5 100.1(6) . . ?
O4 Gd1 O4 91.4(8) 2_665 . ?
C3 N4 C2 118.8(11) . . ?
C5 N4 C2 121.5(11) . . ?
C5 N4 C3 119.4(9) . . ?
C2 N3 C4 119.6(11) . . ?
C4 N6 H6 118.8 . . ?
C5 N6 H6 118.8 . . ?
C5 N6 C4 122.4(10) . . ?
C3 N2 C1 116.2(11) . . ?
C1 O1 Gd1 149.9(10) . . ?
C3 N5 H5 117.4 . . ?
C3 N5 C6 125.2(11) . . ?
C6 N5 H5 117.4 . . ?
C1 N1 C2 120.2(12) . . ?
Gd1 O6 H6A 111.4 . . ?
Gd1 O6 H6B 102.1 . . ?
H6A O6 H6B 85.9 . . ?
Gd1 O5 H5A 111.1 . . ?
Gd1 O5 H5B 110.8 . . ?
H5A O5 H5B 103.7 . . ?
N3 C2 N4 121.6(13) . . ?
N3 C2 N1 121.5(11) . . ?
N1 C2 N4 116.9(14) . . ?
O1 C1 N2 116.8(12) . . ?
O1 C1 N1 119.1(12) . . ?
N1 C1 N2 124.1(12) . . ?
C5 N7 C6 116.5(10) . . ?
N2 C3 N4 123.7(10) . . ?
N2 C3 N5 121.9(11) . . ?
N5 C3 N4 114.4(10) . . ?
Gd1 O4 H4A 115.9 . . ?
Gd1 O4 H4B 116.7 . . ?
H4A O4 H4B 97.8 . . ?
O3 C6 N5 120.1(12) . . ?
O3 C6 N7 121.0(13) . . ?
N5 C6 N7 119.0(10) . . ?
N3 C4 N6 119.9(11) . . ?
O2 C4 N3 124.8(11) . . ?
O2 C4 N6 115.3(12) . . ?
N6 C5 N4 114.8(10) . . ?
N7 C5 N4 125.4(11) . . ?
N7 C5 N6 119.7(11) . . ?
H7A O7 H7B 104.5 . . ?
H8A O8 H8B 105.0 . . ?

loop_
_geom_bond_atom_site_label_1
_geom_bond_atom_site_label_2
_geom_bond_distance
_geom_bond_site_symmetry_2
_geom_bond_publ_flag
Gd1 O1 2.340(11) . ?
Gd1 O1 2.340(10) 2_665 ?
Gd1 O6 2.434(13) 2_665 ?
Gd1 O6 2.434(13) . ?
Gd1 O5 2.480(13) . ?
Gd1 O5 2.480(13) 2_665 ?
Gd1 O4 2.435(15) . ?
Gd1 O4 2.434(15) 2_665 ?
N4 C2 1.401(14) . ?
N4 C3 1.395(15) . ?
N4 C5 1.371(15) . ?
N3 C2 1.29(2) . ?
N3 C4 1.334(18) . ?
O2 C4 1.262(16) . ?
O3 C6 1.230(14) . ?
N6 H6 0.8600 . ?
N6 C4 1.404(15) . ?
N6 C5 1.357(16) . ?
N2 C1 1.362(16) . ?
N2 C3 1.288(15) . ?
O1 C1 1.245(17) . ?
N5 H5 0.8600 . ?
N5 C3 1.354(16) . ?
N5 C6 1.362(15) . ?
N1 C2 1.354(19) . ?
N1 C1 1.347(17) . ?
O6 H6A 0.7868 . ?
O6 H6B 0.7873 . ?
O5 H5A 0.8799 . ?
O5 H5B 0.8817 . ?
N7 C6 1.388(15) . ?
N7 C5 1.303(16) . ?
O4 H4A 0.9561 . ?
O4 H4B 1.0165 . ?
O7 H7A 0.8508 . ?
O7 H7B 0.8493 . ?
O8 H8A 0.8454 . ?
O8 H8B 0.8481 . ?

loop_
_geom_torsion_atom_site_label_1
_geom_torsion_atom_site_label_2
_geom_torsion_atom_site_label_3
_geom_torsion_atom_site_label_4
_geom_torsion
_geom_torsion_site_symmetry_1
_geom_torsion_site_symmetry_2
_geom_torsion_site_symmetry_3
_geom_torsion_site_symmetry_4
_geom_torsion_publ_flag
Gd1 O1 C1 N2 178.5(16) . . . . ?
Gd1 O1 C1 N1 -2(3) . . . . ?
C2 N4 C3 N2 4.4(18) . . . . ?
C2 N4 C3 N5 -176.8(13) . . . . ?
C2 N4 C5 N6 -4.4(18) . . . . ?
C2 N4 C5 N7 177.6(14) . . . . ?
C2 N3 C4 O2 -179.4(15) . . . . ?
C2 N3 C4 N6 0(2) . . . . ?
C2 N1 C1 N2 0(2) . . . . ?
C2 N1 C1 O1 -179.5(15) . . . . ?
C1 N2 C3 N4 -5.2(17) . . . . ?
C1 N2 C3 N5 176.1(11) . . . . ?
C1 N1 C2 N4 -1(2) . . . . ?
C1 N1 C2 N3 -179.2(14) . . . . ?
C3 N4 C2 N3 177.4(14) . . . . ?
C3 N4 C2 N1 -1(2) . . . . ?
C3 N4 C5 N6 -178.5(10) . . . . ?
C3 N4 C5 N7 3.5(18) . . . . ?
C3 N2 C1 O1 -177.6(13) . . . . ?
C3 N2 C1 N1 3.3(19) . . . . ?
C3 N5 C6 O3 -178.7(15) . . . . ?
C3 N5 C6 N7 2.5(19) . . . . ?
C6 N5 C3 N4 -0.3(17) . . . . ?
C6 N5 C3 N2 178.6(12) . . . . ?
C6 N7 C5 N4 -1.2(19) . . . . ?
C6 N7 C5 N6 -179.2(11) . . . . ?
C4 N3 C2 N4 -1(2) . . . . ?
C4 N3 C2 N1 177.7(14) . . . . ?
C4 N6 C5 N4 3.4(17) . . . . ?
C4 N6 C5 N7 -178.4(11) . . . . ?
C5 N4 C2 N3 3(2) . . . . ?
C5 N4 C2 N1 -175.3(12) . . . . ?
C5 N4 C3 N2 178.6(11) . . . . ?
C5 N4 C3 N5 -2.6(15) . . . . ?
C5 N6 C4 N3 -1.2(18) . . . . ?
C5 N6 C4 O2 178.0(11) . . . . ?
C5 N7 C6 O3 179.5(15) . . . . ?
C5 N7 C6 N5 -1.7(17) . . . . ?
